data_4507308
loop_
_publ_author_name
'Zhang, Xiutang'
'Fan, Liming'
'Sun, Zhong'
'Zhang, Wei'
'Li, Dacheng'
'Dou, Jianmin'
'Han, Lei'

_publ_section_title
;
 Syntheses, Structures, and Properties of a Series of Multidimensional
 Metal--Organic Polymers Based on
 3,3&#x2032;,5,5&#x2032;-Biphenyltetracarboxylic Acid and N-Donor
 Ancillary Ligands
;
_journal_issue 2
_journal_name_full 'Crystal Growth &amp; Design'
_journal_page_first 792
_journal_paper_doi 10.1021/cg301502u
_journal_volume 13
_journal_year 2013
_chemical_formula_moiety 'C28 H21 Cu N4 O4, H2 O'
_chemical_formula_sum 'C28 H23 Cu N4 O5'
_chemical_formula_weight 559.04
_chemical_name_systematic
; 
 ? 
;
_space_group_IT_number 14
_symmetry_cell_setting monoclinic
_symmetry_space_group_name_Hall '-P 2ybc'
_symmetry_space_group_name_H-M 'P 1 21/c 1'
_atom_sites_solution_hydrogens geom
_atom_sites_solution_primary direct
_atom_sites_solution_secondary difmap
_audit_creation_method SHELXL-97
_cell_angle_alpha 90.00
_cell_angle_beta 94.889(8)
_cell_angle_gamma 90.00
_cell_formula_units_Z 4
_cell_length_a 9.354(4)
_cell_length_b 14.614(7)
_cell_length_c 19.726(9)
_cell_measurement_reflns_used 3063
_cell_measurement_temperature 273(2)
_cell_measurement_theta_max 24.75
_cell_measurement_theta_min 2.50
_cell_volume 2687(2)
_computing_cell_refinement 'SAINT-Plus (Bruker, 2001)'
_computing_data_collection 'APEX2 (Bruker, 2004)'
_computing_data_reduction SAINT-Plus
_computing_molecular_graphics 'SHELXTL (Sheldrick, 2008)'
_computing_publication_material SHELXTL
_computing_structure_refinement 'SHELXL97 (Sheldrick, 2008)'
_computing_structure_solution 'SHELXS97 (Sheldrick, 2008)'
_diffrn_ambient_temperature 273(2)
_diffrn_measured_fraction_theta_full 0.985
_diffrn_measured_fraction_theta_max 0.985
_diffrn_measurement_device_type 'Bruker APEXII CCD'
_diffrn_measurement_method '\f and \w scans'
_diffrn_radiation_monochromator graphite
_diffrn_radiation_source 'fine-focus sealed tube'
_diffrn_radiation_type MoK\a
_diffrn_radiation_wavelength 0.71073
_diffrn_reflns_av_R_equivalents 0.0489
_diffrn_reflns_av_sigmaI/netI 0.0612
_diffrn_reflns_limit_h_max 8
_diffrn_reflns_limit_h_min -11
_diffrn_reflns_limit_k_max 17
_diffrn_reflns_limit_k_min -17
_diffrn_reflns_limit_l_max 23
_diffrn_reflns_limit_l_min -23
_diffrn_reflns_number 10691
_diffrn_reflns_theta_full 25.00
_diffrn_reflns_theta_max 25.00
_diffrn_reflns_theta_min 1.74
_diffrn_standards_number 0
_exptl_absorpt_coefficient_mu 0.857
_exptl_absorpt_correction_T_max 0.9346
_exptl_absorpt_correction_T_min 0.9041
_exptl_absorpt_correction_type multi-scan
_exptl_absorpt_process_details '(SADABS; Bruker, 2001)'
_exptl_crystal_colour blue
_exptl_crystal_density_diffrn 1.382
_exptl_crystal_density_meas 0
_exptl_crystal_density_method 'not measured'
_exptl_crystal_description block
_exptl_crystal_F_000 1152
_exptl_crystal_size_max 0.12
_exptl_crystal_size_mid 0.10
_exptl_crystal_size_min 0.08
_refine_diff_density_max 0.695
_refine_diff_density_min -0.371
_refine_diff_density_rms 0.086
_refine_ls_extinction_coef 0.007(2)
_refine_ls_extinction_expression Fc^*^=kFc[1+0.001xFc^2^\l^3^/sin(2\q)]^-1/4^
_refine_ls_extinction_method SHELXL
_refine_ls_goodness_of_fit_ref 1.001
_refine_ls_hydrogen_treatment mixed
_refine_ls_matrix_type full
_refine_ls_number_parameters 352
_refine_ls_number_reflns 3953
_refine_ls_number_restraints 3
_refine_ls_restrained_S_all 1.001
_refine_ls_R_factor_all 0.1001
_refine_ls_R_factor_gt 0.0682
_refine_ls_shift/su_max 0.001
_refine_ls_shift/su_mean 0.000
_refine_ls_structure_factor_coef Fsqd
_refine_ls_weighting_details 'calc w=1/[\s^2^(Fo^2^)+(0.0812P)^2^+0.0000P] where P=(Fo^2^+2Fc^2^)/3'
_refine_ls_weighting_scheme calc
_refine_ls_wR_factor_gt 0.1520
_refine_ls_wR_factor_ref 0.1635
_reflns_number_gt 2589
_reflns_number_total 3953
_reflns_threshold_expression I>2\s(I)
_cod_data_source_file cg301502u_si_008.cif
_cod_data_source_block z
_cod_depositor_comments
;
The following automatic conversions were performed:

'_symmetry_cell_setting' value 'Monoclinic' changed to 'monoclinic'
according to /home/saulius/struct/CIF-dictionaries/cif_core.dic
dictionary named 'cif_core.dic' version 2.4.2 from 2011-04-26.

Automatic conversion script
Id: cif_fix_values 1891 2012-01-12 08:04:46Z andrius 
;
_cod_original_sg_symbol_H-M P2(1)/c
_cod_database_code 4507308

loop_
_symmetry_equiv_pos_as_xyz
'x, y, z'
'-x, y+1/2, -z+1/2'
'-x, -y, -z'
'x, -y-1/2, z-1/2'

loop_
_atom_site_label
_atom_site_type_symbol
_atom_site_fract_x
_atom_site_fract_y
_atom_site_fract_z
_atom_site_U_iso_or_equiv
_atom_site_adp_type
_atom_site_occupancy
_atom_site_symmetry_multiplicity
_atom_site_calc_flag
_atom_site_refinement_flags
C1 C 0.2187(11) 0.3001(8) 0.6231(5) 0.048(3) Uani 1 1 d .
H1 H 0.2489 0.2991 0.5794 0.058 Uiso 1 1 calc R
C2 C 0.2123(15) 0.3127(13) 0.7295(7) 0.090(5) Uani 1 1 d .
H2 H 0.2402 0.3250 0.7750 0.108 Uiso 1 1 calc R
C3 C 0.0830(15) 0.2810(11) 0.7069(7) 0.087(5) Uani 1 1 d .
H3 H 0.0079 0.2658 0.7328 0.105 Uiso 1 1 calc R
C4 C -0.0272(12) 0.2341(8) 0.5906(6) 0.062(3) Uani 1 1 d .
H4A H -0.0103 0.2510 0.5444 0.075 Uiso 1 1 calc R
H4B H -0.1200 0.2585 0.6000 0.075 Uiso 1 1 calc R
C5 C -0.0310(11) 0.1303(8) 0.5960(6) 0.053(3) Uani 1 1 d .
C6 C -0.1412(11) 0.0840(7) 0.6193(6) 0.050(3) Uani 1 1 d .
H6 H -0.2185 0.1166 0.6336 0.060 Uiso 1 1 calc R
C7 C -0.1429(11) -0.0106(9) 0.6226(6) 0.057(3) Uani 1 1 d .
H7 H -0.2216 -0.0400 0.6385 0.068 Uiso 1 1 calc R
C8 C -0.0262(10) -0.0639(8) 0.6019(5) 0.046(3) Uani 1 1 d .
C9 C 0.0915(11) -0.0130(8) 0.5788(6) 0.049(3) Uani 1 1 d .
H9 H 0.1703 -0.0441 0.5645 0.059 Uiso 1 1 calc R
C10 C 0.0897(12) 0.0788(8) 0.5776(6) 0.055(3) Uani 1 1 d .
H10 H 0.1695 0.1099 0.5643 0.066 Uiso 1 1 calc R
C11 C -0.0302(10) -0.1615(8) 0.6000(5) 0.047(3) Uani 1 1 d .
C12 C -0.1578(11) -0.2123(8) 0.5808(5) 0.052(3) Uani 1 1 d .
H12 H -0.2424 -0.1802 0.5695 0.062 Uiso 1 1 calc R
C13 C -0.1614(11) -0.3038(9) 0.5785(6) 0.055(3) Uani 1 1 d .
H13 H -0.2479 -0.3335 0.5666 0.066 Uiso 1 1 calc R
C14 C -0.0385(12) -0.3546(8) 0.5935(6) 0.058(3) Uani 1 1 d .
C15 C 0.0888(12) -0.3084(9) 0.6137(7) 0.065(3) Uani 1 1 d .
H15 H 0.1724 -0.3414 0.6251 0.078 Uiso 1 1 calc R
C16 C 0.0913(11) -0.2168(9) 0.6169(7) 0.064(3) Uani 1 1 d .
H16 H 0.1775 -0.1882 0.6310 0.077 Uiso 1 1 calc R
C17 C -0.0403(12) -0.4581(9) 0.5899(7) 0.064(3) Uani 1 1 d .
H17A H -0.0748 -0.4770 0.5443 0.077 Uiso 1 1 calc R
H17B H 0.0568 -0.4810 0.5991 0.077 Uiso 1 1 calc R
C18 C -0.2523(11) -0.5436(7) 0.6231(5) 0.046(2) Uani 1 1 d .
H18 H -0.2884 -0.5566 0.5788 0.055 Uiso 1 1 calc R
C19 C -0.1143(14) -0.4941(11) 0.7088(7) 0.082(4) Uani 1 1 d .
H19 H -0.0380 -0.4675 0.7350 0.099 Uiso 1 1 calc R
C20 C -0.2247(14) -0.5345(9) 0.7308(6) 0.068(4) Uani 1 1 d .
H20 H -0.2405 -0.5399 0.7765 0.082 Uiso 1 1 calc R
C21 C 0.5216(10) 0.2043(7) 1.0447(5) 0.036(2) Uani 1 1 d .
C22 C 0.5261(9) 0.2886(6) 0.9993(4) 0.031(2) Uani 1 1 d .
C23 C 0.5337(8) 0.2767(6) 0.9296(4) 0.0264(19) Uani 1 1 d .
H23 H 0.5435 0.2185 0.9114 0.032 Uiso 1 1 calc R
C24 C 0.5266(9) 0.3524(6) 0.8881(4) 0.0257(19) Uani 1 1 d .
C25 C 0.5143(8) 0.4403(6) 0.9157(4) 0.0262(19) Uani 1 1 d .
H25 H 0.5103 0.4907 0.8869 0.031 Uiso 1 1 calc R
C26 C 0.5079(8) 0.4537(6) 0.9854(4) 0.0268(19) Uani 1 1 d .
C27 C 0.5139(9) 0.3748(6) 1.0267(4) 0.030(2) Uani 1 1 d .
H27 H 0.5094 0.3810 1.0734 0.036 Uiso 1 1 calc R
C28 C 0.5291(9) 0.3429(6) 0.8119(4) 0.026(2) Uani 1 1 d .
Cu1 Cu 0.50346(13) 0.36221(8) 0.68196(5) 0.0371(5) Uani 1 1 d .
N1 N 0.3006(9) 0.3252(7) 0.6765(4) 0.052(2) Uani 1 1 d .
N2 N 0.0839(9) 0.2756(6) 0.6377(5) 0.052(2) Uani 1 1 d .
N3 N -0.3159(9) -0.5683(6) 0.6782(4) 0.046(2) Uani 1 1 d .
N4 N -0.1322(9) -0.4986(6) 0.6390(4) 0.049(2) Uani 1 1 d .
O1 O 0.5426(8) 0.2198(5) 1.1084(3) 0.0465(18) Uani 1 1 d .
O2 O 0.4929(10) 0.1293(5) 1.0182(4) 0.064(2) Uani 1 1 d .
O3 O 0.5714(7) 0.2683(5) 0.7886(3) 0.0488(18) Uani 1 1 d .
O4 O 0.4890(7) 0.4080(4) 0.7764(3) 0.0393(16) Uani 1 1 d .
O5 O 0.6876(17) 1.0096(9) 0.9386(9) 0.141(5) Uani 1 1 d D
H1W H 0.612(11) 1.029(13) 0.918(10) 0.5(5) Uiso 1 1 d D
H2W H 0.71(2) 0.960(7) 0.924(10) 0.16(9) Uiso 1 1 d D

loop_
_atom_site_aniso_label
_atom_site_aniso_U_11
_atom_site_aniso_U_22
_atom_site_aniso_U_33
_atom_site_aniso_U_23
_atom_site_aniso_U_13
_atom_site_aniso_U_12
C1 0.058(7) 0.049(7) 0.037(6) 0.006(5) 0.004(5) -0.007(5)
C2 0.070(9) 0.150(15) 0.052(8) -0.014(9) 0.020(7) -0.041(9)
C3 0.077(9) 0.115(13) 0.077(10) -0.035(9) 0.050(8) -0.036(9)
C4 0.061(7) 0.056(8) 0.068(8) 0.006(6) -0.010(6) -0.008(6)
C5 0.043(6) 0.057(7) 0.057(7) 0.000(6) -0.005(5) -0.012(6)
C6 0.039(6) 0.042(7) 0.068(8) -0.005(5) 0.001(5) -0.004(5)
C7 0.035(6) 0.081(9) 0.055(7) -0.004(6) 0.009(5) -0.009(6)
C8 0.040(6) 0.058(7) 0.038(6) 0.000(5) -0.004(4) -0.016(5)
C9 0.035(6) 0.057(8) 0.056(7) -0.003(6) 0.004(5) -0.012(5)
C10 0.048(7) 0.062(8) 0.056(7) 0.004(6) 0.008(5) -0.016(6)
C11 0.030(5) 0.058(7) 0.052(6) 0.006(5) 0.003(4) -0.010(5)
C12 0.039(6) 0.062(8) 0.054(7) 0.007(6) 0.001(5) -0.014(5)
C13 0.034(6) 0.070(9) 0.060(7) -0.001(6) 0.006(5) -0.020(6)
C14 0.054(7) 0.055(7) 0.069(8) -0.013(6) 0.033(6) -0.024(6)
C15 0.050(7) 0.054(8) 0.093(10) 0.004(7) 0.012(6) -0.005(6)
C16 0.035(6) 0.062(9) 0.093(10) -0.009(7) 0.000(6) -0.002(5)
C17 0.059(7) 0.063(8) 0.074(8) 0.005(7) 0.032(6) -0.008(6)
C18 0.055(6) 0.041(6) 0.043(6) 0.000(5) 0.013(5) -0.012(5)
C19 0.075(9) 0.094(11) 0.074(9) -0.001(8) -0.010(7) -0.039(8)
C20 0.086(9) 0.069(9) 0.048(7) 0.001(6) -0.006(6) -0.037(7)
C21 0.045(6) 0.036(6) 0.029(5) 0.014(4) 0.006(4) 0.007(4)
C22 0.040(5) 0.027(5) 0.025(5) 0.004(4) 0.003(4) 0.004(4)
C23 0.036(5) 0.022(5) 0.021(4) -0.004(4) 0.005(3) 0.002(3)
C24 0.034(5) 0.030(5) 0.013(4) -0.001(4) 0.006(3) -0.004(4)
C25 0.028(5) 0.032(5) 0.019(4) 0.006(4) 0.000(3) 0.001(4)
C26 0.025(4) 0.032(5) 0.023(4) 0.003(4) 0.002(3) -0.002(4)
C27 0.039(5) 0.032(5) 0.019(4) 0.003(4) 0.002(4) -0.001(4)
C28 0.040(5) 0.024(5) 0.014(4) -0.004(3) 0.009(4) -0.005(4)
Cu1 0.0621(9) 0.0339(7) 0.0161(6) -0.0084(5) 0.0082(5) -0.0129(6)
N1 0.061(6) 0.067(6) 0.029(5) -0.018(4) 0.010(4) 0.000(5)
N2 0.047(5) 0.049(6) 0.061(6) -0.003(5) 0.005(4) -0.016(4)
N3 0.065(6) 0.046(5) 0.028(4) -0.006(4) 0.010(4) -0.006(4)
N4 0.055(5) 0.043(5) 0.049(5) -0.004(4) 0.002(4) -0.011(4)
O1 0.077(5) 0.037(4) 0.027(4) 0.011(3) 0.014(3) 0.005(3)
O2 0.123(7) 0.025(4) 0.041(4) 0.008(3) -0.001(4) -0.006(4)
O3 0.070(5) 0.046(5) 0.032(4) -0.008(3) 0.008(3) 0.011(3)
O4 0.073(5) 0.029(4) 0.016(3) -0.002(3) 0.008(3) 0.002(3)
O5 0.154(11) 0.076(9) 0.212(15) 0.000(10) 0.114(11) -0.012(8)

loop_
_atom_type_symbol
_atom_type_description
_atom_type_scat_dispersion_real
_atom_type_scat_dispersion_imag
_atom_type_scat_source
C C 0.0033 0.0016 'International Tables Vol C Tables 4.2.6.8 and 6.1.1.4'
H H 0.0000 0.0000 'International Tables Vol C Tables 4.2.6.8 and 6.1.1.4'
N N 0.0061 0.0033 'International Tables Vol C Tables 4.2.6.8 and 6.1.1.4'
O O 0.0106 0.0060 'International Tables Vol C Tables 4.2.6.8 and 6.1.1.4'
Cu Cu 0.3201 1.2651 'International Tables Vol C Tables 4.2.6.8 and 6.1.1.4'

loop_
_geom_angle_atom_site_label_1
_geom_angle_atom_site_label_2
_geom_angle_atom_site_label_3
_geom_angle
_geom_angle_site_symmetry_1
_geom_angle_site_symmetry_3
N1 C1 N2 113.2(9) . .
N1 C1 H1 123.4 . .
N2 C1 H1 123.4 . .
C3 C2 N1 111.7(12) . .
C3 C2 H2 124.1 . .
N1 C2 H2 124.1 . .
C2 C3 N2 105.7(10) . .
C2 C3 H3 127.1 . .
N2 C3 H3 127.1 . .
N2 C4 C5 112.9(9) . .
N2 C4 H4A 109.0 . .
C5 C4 H4A 109.0 . .
N2 C4 H4B 109.0 . .
C5 C4 H4B 109.0 . .
H4A C4 H4B 107.8 . .
C6 C5 C10 117.8(11) . .
C6 C5 C4 123.2(11) . .
C10 C5 C4 118.9(10) . .
C7 C6 C5 122.0(11) . .
C7 C6 H6 119.0 . .
C5 C6 H6 119.0 . .
C6 C7 C8 121.3(10) . .
C6 C7 H7 119.4 . .
C8 C7 H7 119.4 . .
C7 C8 C9 115.7(10) . .
C7 C8 C11 122.2(9) . .
C9 C8 C11 122.0(10) . .
C10 C9 C8 121.0(11) . .
C10 C9 H9 119.5 . .
C8 C9 H9 119.5 . .
C9 C10 C5 122.0(10) . .
C9 C10 H10 119.0 . .
C5 C10 H10 119.0 . .
C12 C11 C16 113.8(10) . .
C12 C11 C8 123.0(9) . .
C16 C11 C8 123.1(9) . .
C13 C12 C11 123.1(11) . .
C13 C12 H12 118.5 . .
C11 C12 H12 118.5 . .
C14 C13 C12 120.8(10) . .
C14 C13 H13 119.6 . .
C12 C13 H13 119.6 . .
C13 C14 C15 118.4(11) . .
C13 C14 C17 121.5(10) . .
C15 C14 C17 120.1(11) . .
C16 C15 C14 120.5(12) . .
C16 C15 H15 119.8 . .
C14 C15 H15 119.8 . .
C15 C16 C11 123.4(11) . .
C15 C16 H16 118.3 . .
C11 C16 H16 118.3 . .
N4 C17 C14 112.1(9) . .
N4 C17 H17A 109.2 . .
C14 C17 H17A 109.2 . .
N4 C17 H17B 109.2 . .
C14 C17 H17B 109.2 . .
H17A C17 H17B 107.9 . .
N3 C18 N4 111.9(9) . .
N3 C18 H18 124.1 . .
N4 C18 H18 124.1 . .
C20 C19 N4 106.3(11) . .
C20 C19 H19 126.9 . .
N4 C19 H19 126.9 . .
C19 C20 N3 111.8(12) . .
C19 C20 H20 124.1 . .
N3 C20 H20 124.1 . .
O2 C21 O1 125.8(8) . .
O2 C21 C22 119.0(8) . .
O1 C21 C22 115.1(9) . .
C27 C22 C23 120.9(8) . .
C27 C22 C21 120.0(8) . .
C23 C22 C21 119.0(8) . .
C24 C23 C22 118.9(8) . .
C24 C23 H23 120.6 . .
C22 C23 H23 120.6 . .
C23 C24 C25 120.4(7) . .
C23 C24 C28 120.9(8) . .
C25 C24 C28 118.7(7) . .
C24 C25 C26 121.6(8) . .
C24 C25 H25 119.2 . .
C26 C25 H25 119.2 . .
C25 C26 C27 116.9(8) . .
C25 C26 C26 121.6(9) . 3_667
C27 C26 C26 121.5(9) . 3_667
C22 C27 C26 121.4(7) . .
C22 C27 H27 119.3 . .
C26 C27 H27 119.3 . .
O3 C28 O4 123.8(7) . .
O3 C28 C24 118.3(8) . .
O4 C28 C24 117.9(7) . .
O1 Cu1 N1 91.8(3) 4_565 .
O1 Cu1 N3 94.1(3) 4_565 1_665
N1 Cu1 N3 164.2(4) . 1_665
O1 Cu1 O4 159.6(3) 4_565 .
N1 Cu1 O4 90.1(3) . .
N3 Cu1 O4 89.4(3) 1_665 .
C1 N1 C2 103.0(10) . .
C1 N1 Cu1 128.3(7) . .
C2 N1 Cu1 128.5(8) . .
C1 N2 C3 106.3(9) . .
C1 N2 C4 126.4(10) . .
C3 N2 C4 126.3(10) . .
C18 N3 C20 103.1(9) . .
C18 N3 Cu1 127.7(7) . 1_445
C20 N3 Cu1 129.2(8) . 1_445
C19 N4 C18 106.9(9) . .
C19 N4 C17 127.7(10) . .
C18 N4 C17 125.4(9) . .
C21 O1 Cu1 127.2(6) . 4_566
C28 O4 Cu1 103.4(5) . .
H1W O5 H2W 112.7(10) . .

loop_
_geom_bond_atom_site_label_1
_geom_bond_atom_site_label_2
_geom_bond_distance
_geom_bond_site_symmetry_2
C1 N1 1.302(13) .
C1 N2 1.365(13) .
C1 H1 0.9300 .
C2 C3 1.336(18) .
C2 N1 1.399(15) .
C2 H2 0.9300 .
C3 N2 1.368(15) .
C3 H3 0.9300 .
C4 N2 1.464(13) .
C4 C5 1.522(17) .
C4 H4A 0.9700 .
C4 H4B 0.9700 .
C5 C6 1.345(15) .
C5 C10 1.430(16) .
C6 C7 1.383(17) .
C6 H6 0.9300 .
C7 C8 1.429(16) .
C7 H7 0.9300 .
C8 C9 1.434(14) .
C8 C11 1.427(16) .
C9 C10 1.342(17) .
C9 H9 0.9300 .
C10 H10 0.9300 .
C11 C12 1.429(14) .
C11 C16 1.411(15) .
C12 C13 1.339(16) .
C12 H12 0.9300 .
C13 C14 1.379(16) .
C13 H13 0.9300 .
C14 C15 1.398(15) .
C14 C17 1.514(17) .
C15 C16 1.340(17) .
C15 H15 0.9300 .
C16 H16 0.9300 .
C17 N4 1.473(13) .
C17 H17A 0.9700 .
C17 H17B 0.9700 .
C18 N3 1.331(12) .
C18 N4 1.316(12) .
C18 H18 0.9300 .
C19 C20 1.295(17) .
C19 N4 1.375(15) .
C19 H19 0.9300 .
C20 N3 1.377(14) .
C20 H20 0.9300 .
C21 O2 1.233(12) .
C21 O1 1.276(11) .
C21 C22 1.526(12) .
C22 C27 1.380(12) .
C22 C23 1.395(12) .
C23 C24 1.374(12) .
C23 H23 0.9300 .
C24 C25 1.404(12) .
C24 C28 1.512(10) .
C25 C26 1.395(11) .
C25 H25 0.9300 .
C26 C27 1.410(12) .
C26 C26 1.483(17) 3_667
C27 H27 0.9300 .
C28 O3 1.259(10) .
C28 O4 1.221(10) .
Cu1 O1 1.941(6) 4_565
Cu1 N1 1.967(9) .
Cu1 N3 1.979(9) 1_665
Cu1 O4 1.995(6) .
N3 Cu1 1.979(8) 1_445
O1 Cu1 1.941(6) 4_566
O5 H1W 0.837(13) .
O5 H2W 0.83(2) .
